data_7132833
loop_
_publ_author_name
'Lou, Mingliang'
'Liu, Xiaolei'
'Han, Shoule'
'Bai, Songlin'
'Qi, Xiangbing'

_publ_section_title
;
 Total synthesis of (&#xb1;)-3-demethoxyerythratidinone <i>via</i>
 Tf<sub>2</sub>O-promoted cascade reaction of enaminone.
;
_journal_issue 28
_journal_name_full 'Chemical communications (Cambridge, England)'
_journal_page_first 3842
_journal_page_last 3845
_journal_paper_doi 10.1039/d3cc06270h
_journal_volume 60
_journal_year 2024
_chemical_formula_moiety 'C18 H17 F3 N2 O4 S'
_chemical_formula_sum 'C18 H17 F3 N2 O4 S'
_chemical_formula_weight 414.39
_space_group_crystal_system orthorhombic
_space_group_IT_number 61
_space_group_name_Hall '-P 2ac 2ab'
_space_group_name_H-M_alt 'P b c a'
_atom_sites_solution_hydrogens geom
_atom_sites_solution_primary dual
_audit_block_doi 10.5517/ccdc.csd.cc26908t
_audit_creation_date 2020-07-12
_audit_creation_method
;
Olex2 1.3
(compiled 2020.06.28 svn.raecde09e for OlexSys, GUI svn.r6132)
;
_audit_update_record
;
2020-09-29 deposited with the CCDC.	2024-03-08 downloaded from the CCDC.
;
_cell_angle_alpha 90
_cell_angle_beta 90
_cell_angle_gamma 90
_cell_formula_units_Z 16
_cell_length_a 19.42100(10)
_cell_length_b 13.80990(10)
_cell_length_c 27.8614(2)
_cell_measurement_reflns_used 25757
_cell_measurement_temperature 99.9(4)
_cell_measurement_theta_max 74.7770
_cell_measurement_theta_min 3.1550
_cell_volume 7472.49(9)
_computing_cell_refinement 'CrysAlisPro 1.171.39.45g (Rigaku OD, 2018)'
_computing_data_collection 'CrysAlisPro 1.171.39.45g (Rigaku OD, 2018)'
_computing_data_reduction 'CrysAlisPro 1.171.39.45g (Rigaku OD, 2018)'
_computing_molecular_graphics 'Olex2 1.3 (Dolomanov et al., 2009)'
_computing_publication_material 'Olex2 1.3 (Dolomanov et al., 2009)'
_computing_structure_refinement 'SHELXL 2018/3 (Sheldrick, 2015)'
_computing_structure_solution 'SHELXT 2014/5 (Sheldrick, 2014)'
_diffrn_ambient_environment N~2~
_diffrn_ambient_temperature 99.9(4)
_diffrn_detector 'CCD plate'
_diffrn_detector_type HyPix
_diffrn_measured_fraction_theta_full 0.999
_diffrn_measured_fraction_theta_max 0.969
_diffrn_measurement_details
;
List of Runs (angles in degrees, time in seconds):

  # Type    Start    End  Width  t~exp~   \w     \q     \k     \f   Frames
#--------------------------------------------------------------------------
  1  \w    -12.00  72.00   0.50    0.07    --    0.00  59.00-160.00  168
  2  \w   -112.00 -28.00   0.50    0.26    --  -99.75  59.00-160.00  168
  3  \w   -170.00 -87.00   0.50    0.26    --  -99.75 -59.00  58.00  166
  4  \w   -170.00 -70.00   0.50    0.26    --  -99.75-130.00-175.00  200
  5  \w    -71.00   6.00   0.50    0.07    --    0.00 -38.00  90.00  154
  6  \w     25.00 103.00   0.50    0.26    --   97.75 -30.00-180.00  156
  7  \w     49.00 104.00   0.50    0.26    --   97.75   0.00  60.00  110
  8  \w     26.00 102.00   0.50    0.26    --   97.75 -15.00-180.00  152
  9  \w    -48.00 -23.00   0.50    0.07    --    0.00   0.00  90.00   50
 10  \w     -6.00  71.00   0.50    0.07    --    0.00  38.00 -90.00  154
;
_diffrn_measurement_device 'four-circle diffractometer'
_diffrn_measurement_device_type 'ROD, Synergy Custom system, HyPix'
_diffrn_measurement_method '\w scans'
_diffrn_orient_matrix_type 'CrysAlisPro convention (1999,Acta A55,543-557)'
_diffrn_orient_matrix_UB_11 0.0598898000
_diffrn_orient_matrix_UB_12 -0.0489250000
_diffrn_orient_matrix_UB_13 -0.0269630000
_diffrn_orient_matrix_UB_21 0.0519232000
_diffrn_orient_matrix_UB_22 0.0604827000
_diffrn_orient_matrix_UB_23 0.0291275000
_diffrn_orient_matrix_UB_31 0.0026713000
_diffrn_orient_matrix_UB_32 -0.0799513000
_diffrn_orient_matrix_UB_33 0.0385136000
_diffrn_radiation_monochromator mirror
_diffrn_radiation_probe x-ray
_diffrn_radiation_type 'Cu K\a'
_diffrn_radiation_wavelength 1.54184
_diffrn_reflns_av_R_equivalents 0.0277
_diffrn_reflns_av_unetI/netI 0.0209
_diffrn_reflns_Laue_measured_fraction_full 0.999
_diffrn_reflns_Laue_measured_fraction_max 0.969
_diffrn_reflns_limit_h_max 13
_diffrn_reflns_limit_h_min -24
_diffrn_reflns_limit_k_max 14
_diffrn_reflns_limit_k_min -17
_diffrn_reflns_limit_l_max 34
_diffrn_reflns_limit_l_min -34
_diffrn_reflns_number 37509
_diffrn_reflns_point_group_measured_fraction_full 0.999
_diffrn_reflns_point_group_measured_fraction_max 0.969
_diffrn_reflns_theta_full 67.684
_diffrn_reflns_theta_max 74.917
_diffrn_reflns_theta_min 3.172
_diffrn_source 'Rotating-anode X-ray tube'
_diffrn_source_type 'Rigaku (Cu) X-ray Source'
_exptl_absorpt_coefficient_mu 2.067
_exptl_absorpt_correction_T_max 1.00000
_exptl_absorpt_correction_T_min 0.60504
_exptl_absorpt_correction_type multi-scan
_exptl_absorpt_process_details
;
CrysAlisPro 1.171.39.45g (Rigaku Oxford Diffraction, 2018)
Empirical absorption correction using spherical harmonics,
 implemented in SCALE3 ABSPACK scaling algorithm.
;
_exptl_crystal_colour colourless
_exptl_crystal_colour_primary colourless
_exptl_crystal_density_diffrn 1.473
_exptl_crystal_description block
_exptl_crystal_F_000 3424
_exptl_crystal_size_max 0.12
_exptl_crystal_size_mid 0.1
_exptl_crystal_size_min 0.1
_refine_diff_density_max 0.726
_refine_diff_density_min -0.673
_refine_diff_density_rms 0.057
_refine_ls_extinction_method none
_refine_ls_goodness_of_fit_ref 1.063
_refine_ls_hydrogen_treatment constr
_refine_ls_matrix_type full
_refine_ls_number_parameters 519
_refine_ls_number_reflns 7447
_refine_ls_number_restraints 2
_refine_ls_restrained_S_all 1.064
_refine_ls_R_factor_all 0.0559
_refine_ls_R_factor_gt 0.0518
_refine_ls_shift/su_max 0.001
_refine_ls_shift/su_mean 0.000
_refine_ls_structure_factor_coef Fsqd
_refine_ls_weighting_details 'w=1/[\s^2^(Fo^2^)+(0.0567P)^2^+8.4745P] where P=(Fo^2^+2Fc^2^)/3'
_refine_ls_weighting_scheme calc
_refine_ls_wR_factor_gt 0.1294
_refine_ls_wR_factor_ref 0.1334
_reflns_Friedel_coverage 0.000
_reflns_number_gt 6840
_reflns_number_total 7447
_reflns_threshold_expression 'I > 2\s(I)'
_cod_data_source_file d3cc06270h2.cif
_cod_data_source_block qxb_100k_compound2_a
_cod_depositor_comments 'Adding full bibliography for 7132832--7132833.cif.'
_cod_original_cell_volume 7472.48(9)
_cod_database_code 7132833
_shelx_shelxl_version_number 2018/3
_shelx_space_group_comment
;
The symmetry employed for this shelxl refinement is uniquely defined
by the following loop, which should always be used as a source of
symmetry information in preference to the above space-group names.
They are only intended as comments.
;
_shelx_estimated_absorpt_t_max 0.820
_shelx_estimated_absorpt_t_min 0.789
_reflns_odcompleteness_completeness 99.97
_reflns_odcompleteness_iscentric 1
_reflns_odcompleteness_theta 66.97
_olex2_refinement_description
;
1. Fixed Uiso
 At 1.2 times of:
  All C(H) groups, All C(H,H) groups, All C(H,H,H,H) groups
 At 1.5 times of:
  All C(H,H,H) groups
2. Restrained distances
 C33-C32 \\sim C33-C34
 with sigma of 0.02
 C31-C32 \\sim C31-C34
 with sigma of 0.02
3. Others
 Sof(H33C)=Sof(H33D)=Sof(H31C)=Sof(H31D)=Sof(C34)=Sof(H34A)=Sof(H34B)=1-FVAR(1)
 Sof(H33A)=Sof(H33B)=Sof(H31A)=Sof(H31B)=Sof(C32)=Sof(H32A)=Sof(H32B)=FVAR(1)
4.a Secondary CH2 refined with riding coordinates:
 C15(H15A,H15B), C14(H14A,H14B), C13(H13A,H13B), C33(H33A,H33B), C33(H33C,
 H33D), C31(H31A,H31B), C31(H31C,H31D), C32(H32A,H32B), C34(H34A,H34B)
4.b Aromatic/amide H refined with riding coordinates:
 C11(H11), C29(H29), C9(H9), C23(H23), C6(H6), C7(H7), C8(H8), C26(H26),
 C24(H24), C25(H25)
4.c Idealised Me refined as rotating group:
 C17(H17A,H17B,H17C), C35(H35A,H35B,H35C), C36(H36A,H36B,H36C), C16(H16A,H16B,
 H16C)
;
_olex2_submission_special_instructions 'No special instructions were received'
_oxdiff_exptl_absorpt_empirical_details
;
Empirical correction (ABSPACK) includes:
- Absorption correction using spherical harmonics
- Frame scaling
;
_oxdiff_exptl_absorpt_empirical_full_max 2.193
_oxdiff_exptl_absorpt_empirical_full_min 0.624

loop_
_space_group_symop_operation_xyz
'x, y, z'
'-x+1/2, -y, z+1/2'
'-x, y+1/2, -z+1/2'
'x+1/2, -y+1/2, -z'
'-x, -y, -z'
'x-1/2, y, -z-1/2'
'x, -y-1/2, z-1/2'
'-x-1/2, y-1/2, z'

loop_
_atom_site_label
_atom_site_type_symbol
_atom_site_fract_x
_atom_site_fract_y
_atom_site_fract_z
_atom_site_U_iso_or_equiv
_atom_site_adp_type
_atom_site_occupancy
_atom_site_site_symmetry_order
_atom_site_calc_flag
_atom_site_refinement_flags_posn
_atom_site_refinement_flags_adp
_atom_site_refinement_flags_occupancy
_atom_site_disorder_assembly
_atom_site_disorder_group
S2 S 0.64726(3) 0.36932(4) 0.53431(2) 0.03510(15) Uani 1 1 d . . . . .
S1 S 0.85963(3) 0.29643(5) 0.45396(2) 0.04101(16) Uani 1 1 d . . . . .
O8 O 0.63755(8) 0.66373(11) 0.76910(5) 0.0341(4) Uani 1 1 d . . . . .
O6 O 0.58059(8) 0.41193(11) 0.55767(6) 0.0345(4) Uani 1 1 d . . . . .
O2 O 0.81602(8) 0.36582(11) 0.42195(6) 0.0356(4) Uani 1 1 d . . . . .
O1 O 0.88741(9) 0.61670(11) 0.22001(5) 0.0385(4) Uani 1 1 d . . . . .
N4 N 0.47189(9) 0.65876(12) 0.74818(6) 0.0255(3) Uani 1 1 d . . . . .
F4 F 0.70578(10) 0.20709(13) 0.55609(7) 0.0746(6) Uani 1 1 d . . . . .
F5 F 0.66180(10) 0.28336(15) 0.61638(6) 0.0698(5) Uani 1 1 d . . . . .
O7 O 0.70563(9) 0.42710(14) 0.54441(7) 0.0501(5) Uani 1 1 d . . . . .
N3 N 0.63422(8) 0.62422(12) 0.68851(6) 0.0268(4) Uani 1 1 d . . . . .
N1 N 1.03705(9) 0.59291(12) 0.27143(6) 0.0290(4) Uani 1 1 d . . . . .
F6 F 0.59661(11) 0.20795(12) 0.56623(9) 0.0783(6) Uani 1 1 d . . . . .
N2 N 0.85619(9) 0.58798(13) 0.29881(7) 0.0312(4) Uani 1 1 d . . . . .
F3 F 0.92247(12) 0.13889(15) 0.42913(7) 0.0835(7) Uani 1 1 d . . . . .
O4 O 0.81494(11) 0.24138(15) 0.48183(8) 0.0643(6) Uani 1 1 d . . . . .
O5 O 0.63182(13) 0.34012(16) 0.48721(6) 0.0633(6) Uani 1 1 d . . . . .
C3 C 0.51784(10) 0.62484(13) 0.67576(7) 0.0215(4) Uani 1 1 d . . . . .
C2 C 0.53118(10) 0.64570(14) 0.72262(7) 0.0232(4) Uani 1 1 d . . . . .
C4 C 0.44502(10) 0.62069(13) 0.67020(7) 0.0222(4) Uani 1 1 d . . . . .
C21 C 0.96298(10) 0.57012(14) 0.33290(7) 0.0250(4) Uani 1 1 d . . . . .
C20 C 0.96950(11) 0.58781(14) 0.28501(7) 0.0264(4) Uani 1 1 d . . . . .
C11 C 0.58947(10) 0.51564(14) 0.62518(7) 0.0244(4) Uani 1 1 d . . . . .
H11 H 0.598468 0.461085 0.643716 0.029 Uiso 1 1 calc R U . . .
C1 C 0.60547(10) 0.64669(14) 0.73189(7) 0.0261(4) Uani 1 1 d . . . . .
C5 C 0.41816(10) 0.64503(13) 0.71642(7) 0.0247(4) Uani 1 1 d . . . . .
C10 C 0.58422(9) 0.61441(14) 0.64862(7) 0.0222(4) Uani 1 1 d . . . . .
C29 C 0.86499(10) 0.47138(14) 0.36476(7) 0.0254(4) Uani 1 1 d . . . . .
H29 H 0.867326 0.418021 0.344469 0.030 Uiso 1 1 calc R U . . .
C15 C 0.59596(10) 0.69498(14) 0.61169(7) 0.0272(4) Uani 1 1 d . . . . .
H15A H 0.585680 0.757161 0.626217 0.033 Uiso 1 1 calc R U . . .
H15B H 0.643956 0.695307 0.602057 0.033 Uiso 1 1 calc R U . . .
C22 C 1.03081(10) 0.56291(14) 0.35231(7) 0.0260(4) Uani 1 1 d . . . . .
O3 O 0.91750(13) 0.34261(19) 0.47360(9) 0.0781(8) Uani 1 1 d . . . . .
C9 C 0.39858(10) 0.59671(14) 0.63329(8) 0.0269(4) Uani 1 1 d . . . . .
H9 H 0.414561 0.578319 0.603173 0.032 Uiso 1 1 calc R U . . .
C12 C 0.58124(10) 0.50749(15) 0.57861(7) 0.0275(4) Uani 1 1 d . . . . .
C19 C 0.90209(12) 0.59961(14) 0.26233(7) 0.0298(4) Uani 1 1 d . . . . .
C28 C 0.88784(10) 0.56978(14) 0.34655(7) 0.0260(4) Uani 1 1 d . . . . .
C30 C 0.84199(11) 0.46038(16) 0.40868(8) 0.0303(4) Uani 1 1 d . . . . .
C23 C 1.06029(12) 0.54497(15) 0.39749(8) 0.0316(4) Uani 1 1 d . . . . .
H23 H 1.032449 0.532191 0.423903 0.038 Uiso 1 1 calc R U . . .
C27 C 1.07572(11) 0.57897(14) 0.31248(8) 0.0290(4) Uani 1 1 d . . . . .
C6 C 0.34761(11) 0.65156(15) 0.72499(9) 0.0323(5) Uani 1 1 d . . . . .
H6 H 0.330776 0.669843 0.754899 0.039 Uiso 1 1 calc R U . . .
C7 C 0.30366(11) 0.63003(16) 0.68771(10) 0.0371(5) Uani 1 1 d . . . . .
H7 H 0.256362 0.634743 0.692387 0.044 Uiso 1 1 calc R U . . .
C17 C 0.46515(13) 0.67383(15) 0.79989(7) 0.0329(5) Uani 1 1 d . . . . .
H17A H 0.509410 0.666906 0.814842 0.049 Uiso 1 1 calc R U . . .
H17B H 0.433954 0.626764 0.812935 0.049 Uiso 1 1 calc R U . . .
H17C H 0.447651 0.737721 0.805859 0.049 Uiso 1 1 calc R U . . .
F2 F 0.93721(17) 0.2573(2) 0.38129(10) 0.1393(14) Uani 1 1 d . . . . .
C8 C 0.32908(11) 0.60102(15) 0.64263(9) 0.0338(5) Uani 1 1 d . . . . .
H8 H 0.298116 0.584346 0.618545 0.041 Uiso 1 1 calc R U . . .
C14 C 0.55080(11) 0.68073(16) 0.56774(7) 0.0307(4) Uani 1 1 d . . . . .
H14A H 0.557435 0.734276 0.545687 0.037 Uiso 1 1 calc R U . . .
H14B H 0.502785 0.679864 0.577302 0.037 Uiso 1 1 calc R U . . .
C13 C 0.56885(13) 0.58546(17) 0.54261(8) 0.0347(5) Uani 1 1 d . . . . .
H13A H 0.531380 0.566672 0.521557 0.042 Uiso 1 1 calc R U . . .
H13B H 0.609786 0.594324 0.523156 0.042 Uiso 1 1 calc R U . . .
C26 C 1.14712(12) 0.58069(16) 0.31769(10) 0.0382(5) Uani 1 1 d . . . . .
H26 H 1.175774 0.592030 0.291542 0.046 Uiso 1 1 calc R U . . .
C35 C 1.06415(13) 0.60911(16) 0.22328(8) 0.0368(5) Uani 1 1 d . . . . .
H35A H 1.027108 0.606948 0.200491 0.055 Uiso 1 1 calc R U . . .
H35B H 1.097157 0.559663 0.215736 0.055 Uiso 1 1 calc R U . . .
H35C H 1.086013 0.671399 0.221927 0.055 Uiso 1 1 calc R U . . .
C24 C 1.13088(12) 0.54651(17) 0.40223(9) 0.0393(5) Uani 1 1 d . . . . .
H24 H 1.150428 0.535024 0.432166 0.047 Uiso 1 1 calc R U . . .
C36 C 0.78284(12) 0.59660(19) 0.29122(10) 0.0441(6) Uani 1 1 d . . . . .
H36A H 0.768308 0.661187 0.298952 0.066 Uiso 1 1 calc R U . . .
H36B H 0.759118 0.551253 0.311432 0.066 Uiso 1 1 calc R U . . .
H36C H 0.772353 0.583085 0.258217 0.066 Uiso 1 1 calc R U . . .
C16 C 0.70795(11) 0.62259(19) 0.68129(10) 0.0403(6) Uani 1 1 d . . . . .
H16A H 0.724862 0.687754 0.679049 0.060 Uiso 1 1 calc R U . . .
H16B H 0.718336 0.588458 0.652162 0.060 Uiso 1 1 calc R U . . .
H16C H 0.729589 0.590486 0.707871 0.060 Uiso 1 1 calc R U . . .
C33 C 0.86861(13) 0.65021(16) 0.38198(9) 0.0400(5) Uani 1 1 d D . . . .
H33A H 0.895694 0.707365 0.374703 0.048 Uiso 0.717(6) 1 calc R U P A 1
H33B H 0.820492 0.666747 0.377519 0.048 Uiso 0.717(6) 1 calc R U P A 1
H33C H 0.910086 0.666844 0.399538 0.048 Uiso 0.283(6) 1 calc R U P A 2
H33D H 0.856198 0.706633 0.363141 0.048 Uiso 0.283(6) 1 calc R U P A 2
C25 C 1.17386(12) 0.56505(17) 0.36286(10) 0.0423(6) Uani 1 1 d . . . . .
H25 H 1.221302 0.566831 0.367306 0.051 Uiso 1 1 calc R U . . .
C18 C 0.65305(15) 0.2594(2) 0.57078(10) 0.0495(6) Uani 1 1 d . . . . .
F1 F 0.8431(2) 0.1805(2) 0.38091(11) 0.1439(15) Uani 1 1 d . . . . .
C31 C 0.83301(19) 0.5352(2) 0.44624(9) 0.0566(8) Uani 1 1 d D . . . .
H31A H 0.846895 0.510077 0.477264 0.068 Uiso 0.717(6) 1 calc R U P A 1
H31B H 0.785128 0.554873 0.448140 0.068 Uiso 0.717(6) 1 calc R U P A 1
H31C H 0.875184 0.543375 0.464444 0.068 Uiso 0.283(6) 1 calc R U P A 2
H31D H 0.796366 0.517144 0.468128 0.068 Uiso 0.283(6) 1 calc R U P A 2
C37 C 0.8913(2) 0.2123(3) 0.40761(12) 0.0719(11) Uani 1 1 d . . . . .
C32 C 0.8796(2) 0.6241(2) 0.43181(12) 0.0406(9) Uani 0.717(6) 1 d D . P A 1
H32A H 0.868718 0.678952 0.452183 0.049 Uiso 0.717(6) 1 calc R U P A 1
H32B H 0.927631 0.607624 0.436691 0.049 Uiso 0.717(6) 1 calc R U P A 1
C34 C 0.8134(4) 0.6357(5) 0.4178(3) 0.032(2) Uani 0.283(6) 1 d D . P A 2
H34A H 0.769003 0.629646 0.402108 0.038 Uiso 0.283(6) 1 calc R U P A 2
H34B H 0.811568 0.689749 0.439986 0.038 Uiso 0.283(6) 1 calc R U P A 2

loop_
_atom_site_aniso_label
_atom_site_aniso_U_11
_atom_site_aniso_U_22
_atom_site_aniso_U_33
_atom_site_aniso_U_23
_atom_site_aniso_U_13
_atom_site_aniso_U_12
S2 0.0464(3) 0.0347(3) 0.0242(3) -0.0046(2) 0.0038(2) 0.0083(2)
S1 0.0465(3) 0.0453(3) 0.0313(3) 0.0186(2) 0.0090(2) 0.0113(3)
O8 0.0402(8) 0.0306(8) 0.0315(8) -0.0051(6) -0.0157(6) 0.0055(6)
O6 0.0344(8) 0.0315(8) 0.0375(8) -0.0149(7) -0.0012(6) -0.0007(6)
O2 0.0318(8) 0.0339(8) 0.0411(9) 0.0185(7) 0.0023(7) -0.0007(6)
O1 0.0599(10) 0.0268(8) 0.0290(8) 0.0032(6) -0.0118(7) -0.0079(7)
N4 0.0323(9) 0.0224(8) 0.0218(8) 0.0010(6) 0.0037(7) 0.0025(7)
F4 0.0805(13) 0.0598(11) 0.0833(13) 0.0220(10) 0.0345(10) 0.0380(10)
F5 0.0870(13) 0.0856(13) 0.0369(8) 0.0199(9) 0.0084(8) 0.0253(11)
O7 0.0389(9) 0.0505(11) 0.0609(12) -0.0035(9) 0.0153(8) 0.0003(8)
N3 0.0214(8) 0.0279(9) 0.0312(9) -0.0071(7) -0.0047(7) 0.0028(6)
N1 0.0366(9) 0.0229(8) 0.0276(9) -0.0036(7) 0.0081(7) -0.0031(7)
F6 0.0757(13) 0.0370(9) 0.1222(18) 0.0051(10) 0.0196(12) -0.0039(8)
N2 0.0308(9) 0.0274(9) 0.0353(10) 0.0105(7) -0.0063(7) -0.0031(7)
F3 0.1112(16) 0.0807(13) 0.0586(11) 0.0290(10) 0.0312(11) 0.0598(12)
O4 0.0726(13) 0.0550(12) 0.0654(13) 0.0366(10) 0.0389(11) 0.0225(10)
O5 0.0990(17) 0.0646(13) 0.0262(9) -0.0156(9) -0.0040(10) 0.0243(12)
C3 0.0226(9) 0.0184(9) 0.0234(9) 0.0012(7) -0.0006(7) 0.0010(7)
C2 0.0276(9) 0.0193(9) 0.0228(9) -0.0003(7) -0.0010(7) 0.0031(7)
C4 0.0232(9) 0.0167(8) 0.0266(9) 0.0031(7) 0.0011(7) -0.0001(7)
C21 0.0309(10) 0.0193(9) 0.0248(9) 0.0008(7) 0.0008(8) -0.0031(7)
C20 0.0346(10) 0.0178(9) 0.0268(10) -0.0016(7) 0.0024(8) -0.0033(8)
C11 0.0221(9) 0.0226(9) 0.0285(10) -0.0022(8) 0.0003(7) 0.0006(7)
C1 0.0302(10) 0.0184(9) 0.0296(10) -0.0015(8) -0.0059(8) 0.0044(7)
C5 0.0274(9) 0.0174(8) 0.0293(10) 0.0034(7) 0.0045(8) 0.0010(7)
C10 0.0197(8) 0.0218(9) 0.0251(9) -0.0019(7) -0.0017(7) 0.0002(7)
C29 0.0244(9) 0.0223(9) 0.0295(10) 0.0024(8) -0.0029(8) -0.0017(7)
C15 0.0271(9) 0.0239(10) 0.0306(10) -0.0002(8) 0.0054(8) -0.0023(8)
C22 0.0293(10) 0.0171(9) 0.0315(10) -0.0032(8) 0.0012(8) -0.0004(7)
O3 0.0772(16) 0.0818(16) 0.0752(15) 0.0299(13) -0.0452(13) -0.0081(13)
C9 0.0265(9) 0.0224(9) 0.0319(10) 0.0027(8) -0.0023(8) -0.0022(7)
C12 0.0270(10) 0.0256(10) 0.0299(10) -0.0075(8) 0.0010(8) -0.0018(8)
C19 0.0437(12) 0.0168(9) 0.0290(10) 0.0018(8) -0.0062(9) -0.0062(8)
C28 0.0284(10) 0.0226(9) 0.0272(10) 0.0035(8) -0.0006(8) -0.0025(8)
C30 0.0326(10) 0.0289(10) 0.0293(10) 0.0069(8) -0.0004(8) -0.0032(8)
C23 0.0359(11) 0.0250(10) 0.0339(11) -0.0002(8) -0.0039(9) 0.0033(8)
C27 0.0328(11) 0.0192(9) 0.0350(11) -0.0066(8) 0.0049(9) 0.0002(8)
C6 0.0301(10) 0.0235(10) 0.0433(12) 0.0029(9) 0.0128(9) -0.0013(8)
C7 0.0220(10) 0.0264(11) 0.0628(15) 0.0059(10) 0.0081(10) -0.0011(8)
C17 0.0516(13) 0.0246(10) 0.0226(10) 0.0009(8) 0.0069(9) 0.0064(9)
F2 0.175(3) 0.139(2) 0.1043(18) 0.0771(18) 0.101(2) 0.093(2)
C8 0.0245(10) 0.0270(10) 0.0500(13) 0.0031(9) -0.0067(9) -0.0050(8)
C14 0.0329(11) 0.0301(11) 0.0292(10) 0.0070(9) 0.0033(8) -0.0016(8)
C13 0.0430(12) 0.0364(12) 0.0247(10) 0.0004(9) -0.0009(9) -0.0031(10)
C26 0.0316(11) 0.0299(11) 0.0531(14) -0.0104(10) 0.0123(10) 0.0024(9)
C35 0.0531(14) 0.0252(10) 0.0319(11) -0.0057(9) 0.0162(10) -0.0065(10)
C24 0.0370(12) 0.0340(12) 0.0468(14) -0.0039(10) -0.0108(10) 0.0088(10)
C36 0.0335(12) 0.0400(13) 0.0588(16) 0.0162(12) -0.0138(11) -0.0069(10)
C16 0.0227(10) 0.0463(13) 0.0518(14) -0.0145(11) -0.0057(10) 0.0065(9)
C33 0.0456(13) 0.0246(10) 0.0497(14) -0.0012(10) 0.0158(11) 0.0012(9)
C25 0.0288(11) 0.0349(12) 0.0632(16) -0.0111(11) -0.0040(11) 0.0084(9)
C18 0.0547(15) 0.0469(15) 0.0468(15) 0.0067(12) 0.0152(12) 0.0140(12)
F1 0.213(4) 0.125(2) 0.0942(19) -0.0499(18) -0.064(2) 0.091(3)
C31 0.099(2) 0.0427(15) 0.0278(12) 0.0004(11) 0.0148(14) -0.0027(15)
C37 0.092(3) 0.076(2) 0.0475(17) 0.0259(16) 0.0238(18) 0.047(2)
C32 0.052(2) 0.0362(18) 0.0332(17) -0.0115(14) 0.0025(15) 0.0041(15)
C34 0.025(4) 0.036(4) 0.035(4) -0.012(3) 0.004(3) -0.002(3)

loop_
_atom_type_symbol
_atom_type_description
_atom_type_scat_dispersion_real
_atom_type_scat_dispersion_imag
_atom_type_scat_source
C C 0.0181 0.0091 'International Tables Vol C Tables 4.2.6.8 and 6.1.1.4'
H H 0.0000 0.0000 'International Tables Vol C Tables 4.2.6.8 and 6.1.1.4'
F F 0.0727 0.0534 'International Tables Vol C Tables 4.2.6.8 and 6.1.1.4'
N N 0.0311 0.0180 'International Tables Vol C Tables 4.2.6.8 and 6.1.1.4'
O O 0.0492 0.0322 'International Tables Vol C Tables 4.2.6.8 and 6.1.1.4'
S S 0.3331 0.5567 'International Tables Vol C Tables 4.2.6.8 and 6.1.1.4'

loop_
_geom_angle_atom_site_label_1
_geom_angle_atom_site_label_2
_geom_angle_atom_site_label_3
_geom_angle
_geom_angle_site_symmetry_1
_geom_angle_site_symmetry_3
_geom_angle_publ_flag
O6 S2 C18 97.58(11) . . ?
O7 S2 O6 111.61(10) . . ?
O7 S2 C18 107.95(13) . . ?
O5 S2 O6 108.66(12) . . ?
O5 S2 O7 121.25(14) . . ?
O5 S2 C18 107.06(14) . . ?
O2 S1 C37 99.68(12) . . ?
O4 S1 O2 108.44(11) . . ?
O4 S1 O3 122.04(15) . . ?
O4 S1 C37 104.75(16) . . ?
O3 S1 O2 112.26(12) . . ?
O3 S1 C37 107.0(2) . . ?
C12 O6 S2 120.34(13) . . ?
C30 O2 S1 120.74(14) . . ?
C2 N4 C5 106.54(16) . . ?
C2 N4 C17 127.47(18) . . ?
C5 N4 C17 125.68(18) . . ?
C1 N3 C10 114.60(16) . . ?
C1 N3 C16 122.07(18) . . ?
C16 N3 C10 122.88(18) . . ?
C20 N1 C27 106.57(17) . . ?
C20 N1 C35 127.50(19) . . ?
C27 N1 C35 125.93(19) . . ?
C19 N2 C28 114.65(17) . . ?
C19 N2 C36 121.76(19) . . ?
C36 N2 C28 123.55(19) . . ?
C2 C3 C4 107.56(17) . . ?
C2 C3 C10 109.86(16) . . ?
C4 C3 C10 142.58(18) . . ?
N4 C2 C1 137.45(18) . . ?
C3 C2 N4 111.56(17) . . ?
C3 C2 C1 110.99(17) . . ?
C3 C4 C5 104.77(17) . . ?
C9 C4 C3 136.50(19) . . ?
C9 C4 C5 118.67(18) . . ?
C20 C21 C22 107.33(18) . . ?
C20 C21 C28 109.72(18) . . ?
C22 C21 C28 142.87(18) . . ?
N1 C20 C19 137.18(19) . . ?
C21 C20 N1 111.69(19) . . ?
C21 C20 C19 111.09(18) . . ?
C10 C11 H11 120.2 . . ?
C12 C11 H11 120.2 . . ?
C12 C11 C10 119.67(18) . . ?
O8 C1 N3 125.50(19) . . ?
O8 C1 C2 130.4(2) . . ?
N3 C1 C2 104.13(16) . . ?
N4 C5 C4 109.50(16) . . ?
N4 C5 C6 128.62(19) . . ?
C6 C5 C4 121.89(19) . . ?
N3 C10 C3 100.14(15) . . ?
N3 C10 C11 111.18(15) . . ?
N3 C10 C15 109.85(16) . . ?
C3 C10 C11 111.16(15) . . ?
C3 C10 C15 113.34(15) . . ?
C11 C10 C15 110.75(16) . . ?
C28 C29 H29 119.5 . . ?
C30 C29 H29 119.5 . . ?
C30 C29 C28 121.04(19) . . ?
C10 C15 H15A 109.4 . . ?
C10 C15 H15B 109.4 . . ?
H15A C15 H15B 108.0 . . ?
C14 C15 C10 111.17(16) . . ?
C14 C15 H15A 109.4 . . ?
C14 C15 H15B 109.4 . . ?
C21 C22 C27 104.96(18) . . ?
C23 C22 C21 136.70(19) . . ?
C23 C22 C27 118.34(19) . . ?
C4 C9 H9 120.6 . . ?
C8 C9 C4 118.7(2) . . ?
C8 C9 H9 120.6 . . ?
O6 C12 C13 112.78(17) . . ?
C11 C12 O6 118.63(19) . . ?
C11 C12 C13 128.53(19) . . ?
O1 C19 N2 125.7(2) . . ?
O1 C19 C20 129.8(2) . . ?
N2 C19 C20 104.50(17) . . ?
N2 C28 C21 100.03(16) . . ?
N2 C28 C29 109.26(16) . . ?
N2 C28 C33 110.68(18) . . ?
C21 C28 C29 111.73(16) . . ?
C21 C28 C33 113.34(17) . . ?
C29 C28 C33 111.25(17) . . ?
O2 C30 C31 114.09(19) . . ?
C29 C30 O2 117.48(19) . . ?
C29 C30 C31 128.2(2) . . ?
C22 C23 H23 120.4 . . ?
C24 C23 C22 119.3(2) . . ?
C24 C23 H23 120.4 . . ?
N1 C27 C22 109.45(18) . . ?
N1 C27 C26 128.6(2) . . ?
C26 C27 C22 121.9(2) . . ?
C5 C6 H6 121.1 . . ?
C7 C6 C5 117.8(2) . . ?
C7 C6 H6 121.1 . . ?
C6 C7 H7 119.4 . . ?
C6 C7 C8 121.1(2) . . ?
C8 C7 H7 119.4 . . ?
N4 C17 H17A 109.5 . . ?
N4 C17 H17B 109.5 . . ?
N4 C17 H17C 109.5 . . ?
H17A C17 H17B 109.5 . . ?
H17A C17 H17C 109.5 . . ?
H17B C17 H17C 109.5 . . ?
C9 C8 C7 121.7(2) . . ?
C9 C8 H8 119.2 . . ?
C7 C8 H8 119.2 . . ?
C15 C14 H14A 109.6 . . ?
C15 C14 H14B 109.6 . . ?
C15 C14 C13 110.36(18) . . ?
H14A C14 H14B 108.1 . . ?
C13 C14 H14A 109.6 . . ?
C13 C14 H14B 109.6 . . ?
C12 C13 C14 110.48(17) . . ?
C12 C13 H13A 109.6 . . ?
C12 C13 H13B 109.6 . . ?
C14 C13 H13A 109.6 . . ?
C14 C13 H13B 109.6 . . ?
H13A C13 H13B 108.1 . . ?
C27 C26 H26 121.1 . . ?
C25 C26 C27 117.8(2) . . ?
C25 C26 H26 121.1 . . ?
N1 C35 H35A 109.5 . . ?
N1 C35 H35B 109.5 . . ?
N1 C35 H35C 109.5 . . ?
H35A C35 H35B 109.5 . . ?
H35A C35 H35C 109.5 . . ?
H35B C35 H35C 109.5 . . ?
C23 C24 H24 119.3 . . ?
C23 C24 C25 121.4(2) . . ?
C25 C24 H24 119.3 . . ?
N2 C36 H36A 109.5 . . ?
N2 C36 H36B 109.5 . . ?
N2 C36 H36C 109.5 . . ?
H36A C36 H36B 109.5 . . ?
H36A C36 H36C 109.5 . . ?
H36B C36 H36C 109.5 . . ?
N3 C16 H16A 109.5 . . ?
N3 C16 H16B 109.5 . . ?
N3 C16 H16C 109.5 . . ?
H16A C16 H16B 109.5 . . ?
H16A C16 H16C 109.5 . . ?
H16B C16 H16C 109.5 . . ?
C28 C33 H33A 108.8 . . ?
C28 C33 H33B 108.8 . . ?
C28 C33 H33C 107.1 . . ?
C28 C33 H33D 107.1 . . ?
H33A C33 H33B 107.7 . . ?
H33C C33 H33D 106.8 . . ?
C32 C33 C28 113.6(2) . . ?
C32 C33 H33A 108.8 . . ?
C32 C33 H33B 108.8 . . ?
C34 C33 C28 120.9(3) . . ?
C34 C33 H33C 107.1 . . ?
C34 C33 H33D 107.1 . . ?
C26 C25 C24 121.2(2) . . ?
C26 C25 H25 119.4 . . ?
C24 C25 H25 119.4 . . ?
F4 C18 S2 109.26(18) . . ?
F4 C18 F5 109.6(2) . . ?
F5 C18 S2 109.5(2) . . ?
F6 C18 S2 110.1(2) . . ?
F6 C18 F4 108.8(3) . . ?
F6 C18 F5 109.6(2) . . ?
C30 C31 H31A 110.3 . . ?
C30 C31 H31B 110.3 . . ?
C30 C31 H31C 110.5 . . ?
C30 C31 H31D 110.5 . . ?
C30 C31 C32 107.2(2) . . ?
C30 C31 C34 106.0(3) . . ?
H31A C31 H31B 108.5 . . ?
H31C C31 H31D 108.7 . . ?
C32 C31 H31A 110.3 . . ?
C32 C31 H31B 110.3 . . ?
C34 C31 H31C 110.5 . . ?
C34 C31 H31D 110.5 . . ?
F3 C37 S1 108.6(2) . . ?
F2 C37 S1 108.6(3) . . ?
F2 C37 F3 107.8(3) . . ?
F1 C37 S1 112.4(3) . . ?
F1 C37 F3 109.7(4) . . ?
F1 C37 F2 109.6(3) . . ?
C33 C32 C31 110.7(3) . . ?
C33 C32 H32A 109.5 . . ?
C33 C32 H32B 109.5 . . ?
C31 C32 H32A 109.5 . . ?
C31 C32 H32B 109.5 . . ?
H32A C32 H32B 108.1 . . ?
C33 C34 C31 105.8(4) . . ?
C33 C34 H34A 110.6 . . ?
C33 C34 H34B 110.6 . . ?
C31 C34 H34A 110.6 . . ?
C31 C34 H34B 110.6 . . ?
H34A C34 H34B 108.7 . . ?

loop_
_geom_bond_atom_site_label_1
_geom_bond_atom_site_label_2
_geom_bond_distance
_geom_bond_site_symmetry_2
_geom_bond_publ_flag
S2 O6 1.5641(16) . ?
S2 O7 1.414(2) . ?
S2 O5 1.4051(18) . ?
S2 C18 1.830(3) . ?
S1 O2 1.5591(15) . ?
S1 O4 1.3909(19) . ?
S1 O3 1.403(2) . ?
S1 C37 1.843(3) . ?
O8 C1 1.232(2) . ?
O6 C12 1.443(2) . ?
O2 C30 1.448(3) . ?
O1 C19 1.236(3) . ?
N4 C2 1.366(3) . ?
N4 C5 1.381(3) . ?
N4 C17 1.462(2) . ?
F4 C18 1.318(3) . ?
F5 C18 1.324(3) . ?
N3 C1 1.367(3) . ?
N3 C10 1.482(2) . ?
N3 C16 1.446(3) . ?
N1 C20 1.367(3) . ?
N1 C27 1.382(3) . ?
N1 C35 1.458(3) . ?
F6 C18 1.312(4) . ?
N2 C19 1.361(3) . ?
N2 C28 1.486(3) . ?
N2 C36 1.445(3) . ?
F3 C37 1.324(3) . ?
C3 C2 1.362(3) . ?
C3 C4 1.424(3) . ?
C3 C10 1.502(3) . ?
C2 C1 1.466(3) . ?
C4 C5 1.430(3) . ?
C4 C9 1.407(3) . ?
C21 C20 1.362(3) . ?
C21 C22 1.428(3) . ?
C21 C28 1.508(3) . ?
C20 C19 1.463(3) . ?
C11 H11 0.9300 . ?
C11 C10 1.516(3) . ?
C11 C12 1.312(3) . ?
C5 C6 1.394(3) . ?
C10 C15 1.532(3) . ?
C29 H29 0.9300 . ?
C29 C28 1.517(3) . ?
C29 C30 1.311(3) . ?
C15 H15A 0.9700 . ?
C15 H15B 0.9700 . ?
C15 C14 1.519(3) . ?
C22 C23 1.405(3) . ?
C22 C27 1.429(3) . ?
C9 H9 0.9300 . ?
C9 C8 1.376(3) . ?
C12 C13 1.491(3) . ?
C28 C33 1.532(3) . ?
C30 C31 1.481(3) . ?
C23 H23 0.9300 . ?
C23 C24 1.377(3) . ?
C27 C26 1.395(3) . ?
C6 H6 0.9300 . ?
C6 C7 1.377(4) . ?
C7 H7 0.9300 . ?
C7 C8 1.408(4) . ?
C17 H17A 0.9600 . ?
C17 H17B 0.9600 . ?
C17 H17C 0.9600 . ?
F2 C37 1.311(4) . ?
C8 H8 0.9300 . ?
C14 H14A 0.9700 . ?
C14 H14B 0.9700 . ?
C14 C13 1.531(3) . ?
C13 H13A 0.9700 . ?
C13 H13B 0.9700 . ?
C26 H26 0.9300 . ?
C26 C25 1.378(4) . ?
C35 H35A 0.9600 . ?
C35 H35B 0.9600 . ?
C35 H35C 0.9600 . ?
C24 H24 0.9300 . ?
C24 C25 1.402(4) . ?
C36 H36A 0.9600 . ?
C36 H36B 0.9600 . ?
C36 H36C 0.9600 . ?
C16 H16A 0.9600 . ?
C16 H16B 0.9600 . ?
C16 H16C 0.9600 . ?
C33 H33A 0.9700 . ?
C33 H33B 0.9700 . ?
C33 H33C 0.9700 . ?
C33 H33D 0.9700 . ?
C33 C32 1.450(4) . ?
C33 C34 1.479(7) . ?
C25 H25 0.9300 . ?
F1 C37 1.273(5) . ?
C31 H31A 0.9700 . ?
C31 H31B 0.9700 . ?
C31 H31C 0.9700 . ?
C31 H31D 0.9700 . ?
C31 C32 1.576(5) . ?
C31 C34 1.642(8) . ?
C32 H32A 0.9700 . ?
C32 H32B 0.9700 . ?
C34 H34A 0.9700 . ?
C34 H34B 0.9700 . ?

loop_
_geom_torsion_atom_site_label_1
_geom_torsion_atom_site_label_2
_geom_torsion_atom_site_label_3
_geom_torsion_atom_site_label_4
_geom_torsion
_geom_torsion_site_symmetry_1
_geom_torsion_site_symmetry_2
_geom_torsion_site_symmetry_3
_geom_torsion_site_symmetry_4
_geom_torsion_publ_flag
S2 O6 C12 C11 -97.7(2) . . . . ?
S2 O6 C12 C13 84.9(2) . . . . ?
S1 O2 C30 C29 104.0(2) . . . . ?
S1 O2 C30 C31 -81.2(2) . . . . ?
O6 S2 C18 F4 177.5(2) . . . . ?
O6 S2 C18 F5 -62.5(2) . . . . ?
O6 S2 C18 F6 58.0(2) . . . . ?
O6 C12 C13 C14 164.76(17) . . . . ?
O2 S1 C37 F3 -171.5(3) . . . . ?
O2 S1 C37 F2 71.6(3) . . . . ?
O2 S1 C37 F1 -50.0(3) . . . . ?
O2 C30 C31 C32 166.0(2) . . . . ?
O2 C30 C31 C34 -142.0(3) . . . . ?
N4 C2 C1 O8 -2.2(4) . . . . ?
N4 C2 C1 N3 178.2(2) . . . . ?
N4 C5 C6 C7 -176.99(19) . . . . ?
O7 S2 O6 C12 10.32(19) . . . . ?
O7 S2 C18 F4 -66.8(2) . . . . ?
O7 S2 C18 F5 53.2(2) . . . . ?
O7 S2 C18 F6 173.71(18) . . . . ?
N3 C10 C15 C14 173.84(16) . . . . ?
N1 C20 C19 O1 2.4(4) . . . . ?
N1 C20 C19 N2 -177.3(2) . . . . ?
N1 C27 C26 C25 179.7(2) . . . . ?
N2 C28 C33 C32 162.6(2) . . . . ?
N2 C28 C33 C34 100.5(4) . . . . ?
O4 S1 O2 C30 147.98(18) . . . . ?
O4 S1 C37 F3 -59.4(3) . . . . ?
O4 S1 C37 F2 -176.3(3) . . . . ?
O4 S1 C37 F1 62.2(3) . . . . ?
O5 S2 O6 C12 -125.96(18) . . . . ?
O5 S2 C18 F4 65.2(3) . . . . ?
O5 S2 C18 F5 -174.8(2) . . . . ?
O5 S2 C18 F6 -54.2(2) . . . . ?
C3 C2 C1 O8 178.8(2) . . . . ?
C3 C2 C1 N3 -0.8(2) . . . . ?
C3 C4 C5 N4 -2.4(2) . . . . ?
C3 C4 C5 C6 178.01(18) . . . . ?
C3 C4 C9 C8 179.3(2) . . . . ?
C3 C10 C15 C14 -75.1(2) . . . . ?
C2 N4 C5 C4 1.3(2) . . . . ?
C2 N4 C5 C6 -179.2(2) . . . . ?
C2 C3 C4 C5 2.6(2) . . . . ?
C2 C3 C4 C9 -174.7(2) . . . . ?
C2 C3 C10 N3 4.7(2) . . . . ?
C2 C3 C10 C11 122.25(18) . . . . ?
C2 C3 C10 C15 -112.25(18) . . . . ?
C4 C3 C2 N4 -2.0(2) . . . . ?
C4 C3 C2 C1 177.27(16) . . . . ?
C4 C3 C10 N3 -175.2(2) . . . . ?
C4 C3 C10 C11 -57.7(3) . . . . ?
C4 C3 C10 C15 67.8(3) . . . . ?
C4 C5 C6 C7 2.5(3) . . . . ?
C4 C9 C8 C7 1.0(3) . . . . ?
C21 C20 C19 O1 179.6(2) . . . . ?
C21 C20 C19 N2 -0.1(2) . . . . ?
C21 C22 C23 C24 -178.2(2) . . . . ?
C21 C22 C27 N1 -1.2(2) . . . . ?
C21 C22 C27 C26 177.84(19) . . . . ?
C21 C28 C33 C32 -86.0(3) . . . . ?
C21 C28 C33 C34 -148.1(4) . . . . ?
C20 N1 C27 C22 1.2(2) . . . . ?
C20 N1 C27 C26 -177.8(2) . . . . ?
C20 C21 C22 C23 -179.0(2) . . . . ?
C20 C21 C22 C27 0.8(2) . . . . ?
C20 C21 C28 N2 1.0(2) . . . . ?
C20 C21 C28 C29 116.53(19) . . . . ?
C20 C21 C28 C33 -116.8(2) . . . . ?
C11 C10 C15 C14 50.6(2) . . . . ?
C11 C12 C13 C14 -12.3(3) . . . . ?
C1 N3 C10 C3 -5.5(2) . . . . ?
C1 N3 C10 C11 -123.04(18) . . . . ?
C1 N3 C10 C15 114.01(19) . . . . ?
C5 N4 C2 C3 0.4(2) . . . . ?
C5 N4 C2 C1 -178.5(2) . . . . ?
C5 C4 C9 C8 2.3(3) . . . . ?
C5 C6 C7 C8 0.9(3) . . . . ?
C10 N3 C1 O8 -175.52(19) . . . . ?
C10 N3 C1 C2 4.1(2) . . . . ?
C10 C3 C2 N4 178.07(15) . . . . ?
C10 C3 C2 C1 -2.7(2) . . . . ?
C10 C3 C4 C5 -177.4(2) . . . . ?
C10 C3 C4 C9 5.3(4) . . . . ?
C10 C11 C12 O6 -174.77(16) . . . . ?
C10 C11 C12 C13 2.2(3) . . . . ?
C10 C15 C14 C13 -62.1(2) . . . . ?
C29 C28 C33 C32 40.9(3) . . . . ?
C29 C28 C33 C34 -21.2(5) . . . . ?
C29 C30 C31 C32 -19.8(4) . . . . ?
C29 C30 C31 C34 32.1(4) . . . . ?
C15 C14 C13 C12 40.9(2) . . . . ?
C22 C21 C20 N1 -0.1(2) . . . . ?
C22 C21 C20 C19 -178.07(16) . . . . ?
C22 C21 C28 N2 177.0(3) . . . . ?
C22 C21 C28 C29 -67.5(3) . . . . ?
C22 C21 C28 C33 59.1(3) . . . . ?
C22 C23 C24 C25 -0.4(3) . . . . ?
C22 C27 C26 C25 0.8(3) . . . . ?
O3 S1 O2 C30 10.2(2) . . . . ?
O3 S1 C37 F3 71.5(3) . . . . ?
O3 S1 C37 F2 -45.5(3) . . . . ?
O3 S1 C37 F1 -167.0(3) . . . . ?
C9 C4 C5 N4 175.43(16) . . . . ?
C9 C4 C5 C6 -4.1(3) . . . . ?
C12 C11 C10 N3 -143.39(19) . . . . ?
C12 C11 C10 C3 106.0(2) . . . . ?
C12 C11 C10 C15 -21.0(2) . . . . ?
C19 N2 C28 C21 -1.1(2) . . . . ?
C19 N2 C28 C29 -118.50(19) . . . . ?
C19 N2 C28 C33 118.7(2) . . . . ?
C28 N2 C19 O1 -178.92(19) . . . . ?
C28 N2 C19 C20 0.8(2) . . . . ?
C28 C21 C20 N1 177.36(16) . . . . ?
C28 C21 C20 C19 -0.6(2) . . . . ?
C28 C21 C22 C23 5.0(5) . . . . ?
C28 C21 C22 C27 -175.2(2) . . . . ?
C28 C29 C30 O2 175.09(17) . . . . ?
C28 C29 C30 C31 1.1(4) . . . . ?
C28 C33 C32 C31 -62.1(3) . . . . ?
C28 C33 C34 C31 53.0(6) . . . . ?
C30 C29 C28 N2 -132.2(2) . . . . ?
C30 C29 C28 C21 118.0(2) . . . . ?
C30 C29 C28 C33 -9.7(3) . . . . ?
C30 C31 C32 C33 48.7(3) . . . . ?
C30 C31 C34 C33 -54.1(5) . . . . ?
C23 C22 C27 N1 178.62(17) . . . . ?
C23 C22 C27 C26 -2.3(3) . . . . ?
C23 C24 C25 C26 -1.2(4) . . . . ?
C27 N1 C20 C21 -0.7(2) . . . . ?
C27 N1 C20 C19 176.6(2) . . . . ?
C27 C22 C23 C24 2.1(3) . . . . ?
C27 C26 C25 C24 1.0(3) . . . . ?
C6 C7 C8 C9 -2.7(3) . . . . ?
C17 N4 C2 C3 174.34(18) . . . . ?
C17 N4 C2 C1 -4.6(4) . . . . ?
C17 N4 C5 C4 -172.74(17) . . . . ?
C17 N4 C5 C6 6.8(3) . . . . ?
C35 N1 C20 C21 178.92(19) . . . . ?
C35 N1 C20 C19 -3.8(4) . . . . ?
C35 N1 C27 C22 -178.43(18) . . . . ?
C35 N1 C27 C26 2.6(3) . . . . ?
C36 N2 C19 O1 -1.1(3) . . . . ?
C36 N2 C19 C20 178.58(19) . . . . ?
C36 N2 C28 C21 -178.9(2) . . . . ?
C36 N2 C28 C29 63.8(3) . . . . ?
C36 N2 C28 C33 -59.1(3) . . . . ?
C16 N3 C1 O8 -3.0(3) . . . . ?
C16 N3 C1 C2 176.62(19) . . . . ?
C16 N3 C10 C3 -177.90(19) . . . . ?
C16 N3 C10 C11 64.5(2) . . . . ?
C16 N3 C10 C15 -58.4(2) . . . . ?
C18 S2 O6 C12 123.09(18) . . . . ?
C37 S1 O2 C30 -102.8(2) . . . . ?
